data_7155756
loop_
_publ_author_name
'Ligny, Romain'
'Gauthier, Etienne S.'
'Y\'a\~nez, Manuel'
'Roisnel, Thierry'
'Guillemin, Jean-Claude'
'Trolez, Yann'

_publ_section_title
;
 One-step synthesis of conjugated enynenitriles from bromocyanoacetylene.
;
_journal_name_full 'Organic &amp; biomolecular chemistry'
_journal_paper_doi 10.1039/c6ob02590k
_journal_year 2017
_chemical_compound_source 'synthesis as described'
_chemical_formula_moiety 'C20 H36 N2 Si'
_chemical_formula_sum 'C20 H36 N2 Si'
_chemical_formula_weight 332.60
_chemical_name_systematic
;
 ?
;
_space_group_crystal_system orthorhombic
_space_group_IT_number 61
_space_group_name_Hall '-P 2ac 2ab'
_space_group_name_H-M_alt 'P b c a'
_symmetry_space_group_name_Hall '-P 2ac 2ab'
_symmetry_space_group_name_H-M 'P b c a'
_atom_sites_solution_hydrogens geom
_audit_update_record
;
2016-06-16 deposited with the CCDC.
2017-06-27 downloaded from the CCDC.
;
_cell_angle_alpha 90
_cell_angle_beta 90
_cell_angle_gamma 90
_cell_formula_units_Z 8
_cell_length_a 15.4292(14)
_cell_length_b 15.5710(14)
_cell_length_c 17.8509(15)
_cell_measurement_reflns_used 8036
_cell_measurement_temperature 150
_cell_measurement_theta_max 27.36
_cell_measurement_theta_min 2.63
_cell_measurement_wavelength 0.71073
_cell_volume 4288.6(7)
_computing_cell_refinement 'APEX3 (Bruker, 2015); SAINT (Bruker, 2014)'
_computing_data_collection 'SAINT (Bruker, 2014)'
_computing_data_reduction 'SAINT (Bruker, 2014)'
_computing_molecular_graphics 'SXGRAPH (Farrugia, 1999), Mercury (CSD, 2014)'
_computing_publication_material 'CRYSCALC (T. Roisnel, local program, 2016)'
_computing_structure_refinement 'SHELXL-2014/7 (Sheldrick, 2014)'
_computing_structure_solution 'SHELXT (Sheldrick, 2015)'
_diffrn_ambient_temperature 150
_diffrn_detector '(CMOS) PHOTON 100'
_diffrn_measured_fraction_theta_full 1.000
_diffrn_measured_fraction_theta_max 0.996
_diffrn_measurement_device_type 'D8 VENTURE Bruker AXS'
_diffrn_measurement_method 'rotation images'
_diffrn_radiation_monochromator 'multilayer monochromator'
_diffrn_radiation_probe x-ray
_diffrn_radiation_source 'Incoatec microfocus sealed tube'
_diffrn_radiation_type MoK\a
_diffrn_radiation_wavelength 0.71073
_diffrn_reflns_av_R_equivalents 0.0889
_diffrn_reflns_av_unetI/netI 0.0761
_diffrn_reflns_limit_h_max 20
_diffrn_reflns_limit_h_min -20
_diffrn_reflns_limit_k_max 18
_diffrn_reflns_limit_k_min -20
_diffrn_reflns_limit_l_max 22
_diffrn_reflns_limit_l_min -23
_diffrn_reflns_number 32194
_diffrn_reflns_theta_full 25.242
_diffrn_reflns_theta_max 27.574
_diffrn_reflns_theta_min 2.181
_exptl_absorpt_coefficient_mu 0.112
_exptl_absorpt_correction_T_max 0.980
_exptl_absorpt_correction_T_min 0.732
_exptl_absorpt_correction_type multi-scan
_exptl_absorpt_process_details
;
  [Sheldrick, G.M. (2014). SADABS Bruker AXS Inc., Madison, Wisconsin, USA]
;
_exptl_crystal_colour colourless
_exptl_crystal_density_diffrn 1.030
_exptl_crystal_description block
_exptl_crystal_F_000 1472
_exptl_crystal_size_max 0.350
_exptl_crystal_size_mid 0.260
_exptl_crystal_size_min 0.180
_refine_diff_density_max 0.662
_refine_diff_density_min -0.478
_refine_diff_density_rms 0.065
_refine_ls_extinction_method none
_refine_ls_goodness_of_fit_ref 1.027
_refine_ls_hydrogen_treatment constr
_refine_ls_matrix_type full
_refine_ls_number_parameters 218
_refine_ls_number_reflns 4948
_refine_ls_number_restraints 0
_refine_ls_restrained_S_all 1.027
_refine_ls_R_factor_all 0.1021
_refine_ls_R_factor_gt 0.0661
_refine_ls_shift/su_max 0.016
_refine_ls_shift/su_mean 0.002
_refine_ls_structure_factor_coef Fsqd
_refine_ls_weighting_details 'w=1/[\s^2^(Fo^2^)+(0.0711P)^2^+5.1604P] where P=(Fo^2^+2Fc^2^)/3'
_refine_ls_weighting_scheme calc
_refine_ls_wR_factor_gt 0.1644
_refine_ls_wR_factor_ref 0.1955
_reflns_number_gt 3385
_reflns_number_total 4948
_reflns_threshold_expression >2sigma(I)
_cod_data_source_file c6ob02590k2.cif
_cod_data_source_block RL99
_cod_database_code 7155756

loop_
_space_group_symop_operation_xyz
'x, y, z'
'-x+1/2, -y, z+1/2'
'-x, y+1/2, -z+1/2'
'x+1/2, -y+1/2, -z'
'-x, -y, -z'
'x-1/2, y, -z-1/2'
'x, -y-1/2, z-1/2'
'-x-1/2, y-1/2, z'

loop_
_atom_site_label
_atom_site_type_symbol
_atom_site_fract_x
_atom_site_fract_y
_atom_site_fract_z
_atom_site_U_iso_or_equiv
_atom_site_adp_type
_atom_site_occupancy
_atom_site_site_symmetry_order
_atom_site_calc_flag
_atom_site_refinement_flags_posn
_atom_site_refinement_flags_adp
C1 C 0.73239(16) 0.51455(15) 0.85107(13) 0.0286(5) Uani 1 1 d . .
H1 H 0.7728 0.4701 0.8715 0.034 Uiso 1 1 calc R U
C2 C 0.7637(2) 0.6015(2) 0.88007(18) 0.0557(9) Uani 1 1 d . .
H2A H 0.7266 0.6471 0.8599 0.084 Uiso 1 1 calc R U
H2B H 0.8236 0.6110 0.8640 0.084 Uiso 1 1 calc R U
H2C H 0.7608 0.6021 0.9349 0.084 Uiso 1 1 calc R U
C3 C 0.64254(19) 0.4952(2) 0.88313(16) 0.0449(7) Uani 1 1 d . .
H3A H 0.6457 0.4938 0.9379 0.067 Uiso 1 1 calc R U
H3B H 0.6225 0.4394 0.8646 0.067 Uiso 1 1 calc R U
H3C H 0.6018 0.5400 0.8674 0.067 Uiso 1 1 calc R U
C4 C 0.6936(2) 0.39621(18) 0.71792(16) 0.0421(7) Uani 1 1 d . .
H4 H 0.6325 0.3941 0.7364 0.050 Uiso 1 1 calc R U
C5 C 0.7396(3) 0.3212(2) 0.7560(2) 0.0620(10) Uani 1 1 d . .
H5A H 0.7100 0.2675 0.7433 0.093 Uiso 1 1 calc R U
H5B H 0.7386 0.3295 0.8104 0.093 Uiso 1 1 calc R U
H5C H 0.7998 0.3185 0.7387 0.093 Uiso 1 1 calc R U
C6 C 0.6878(3) 0.3830(3) 0.6340(2) 0.0744(12) Uani 1 1 d . .
H6A H 0.7463 0.3784 0.6130 0.112 Uiso 1 1 calc R U
H6B H 0.6578 0.4319 0.6112 0.112 Uiso 1 1 calc R U
H6C H 0.6555 0.3301 0.6235 0.112 Uiso 1 1 calc R U
C7 C 0.84631(18) 0.5403(2) 0.71258(16) 0.0452(7) Uani 1 1 d . .
H7 H 0.8554 0.5983 0.7354 0.054 Uiso 1 1 calc R U
C8 C 0.91966(19) 0.4850(2) 0.74423(18) 0.0529(9) Uani 1 1 d . .
H8A H 0.9132 0.4259 0.7263 0.079 Uiso 1 1 calc R U
H8B H 0.9172 0.4857 0.7991 0.079 Uiso 1 1 calc R U
H8C H 0.9756 0.5080 0.7276 0.079 Uiso 1 1 calc R U
C9 C 0.8536(2) 0.5548(3) 0.62962(19) 0.0592(9) Uani 1 1 d . .
H9A H 0.9107 0.5787 0.6180 0.089 Uiso 1 1 calc R U
H9B H 0.8085 0.5951 0.6135 0.089 Uiso 1 1 calc R U
H9C H 0.8462 0.5000 0.6033 0.089 Uiso 1 1 calc R U
C10 C 0.65918(16) 0.58369(16) 0.70607(13) 0.0298(5) Uani 1 1 d . .
C11 C 0.61083(15) 0.63290(15) 0.67591(12) 0.0269(5) Uani 1 1 d . .
C12 C 0.55309(15) 0.69521(16) 0.64278(12) 0.0270(5) Uani 1 1 d . .
C13 C 0.50424(17) 0.74318(18) 0.69083(14) 0.0340(6) Uani 1 1 d . .
H13 H 0.4650 0.7844 0.6712 0.041 Uiso 1 1 calc R U
C14 C 0.5110(2) 0.7326(2) 0.76899(16) 0.0420(7) Uani 1 1 d . .
N15 N 0.5145(2) 0.7257(2) 0.83295(14) 0.0645(8) Uani 1 1 d . .
N16 N 0.55248(14) 0.70055(15) 0.56678(11) 0.0337(5) Uani 1 1 d . .
C17 C 0.60465(18) 0.6404(2) 0.52086(14) 0.0406(7) Uani 1 1 d . .
H17 H 0.6258 0.5942 0.5552 0.049 Uiso 1 1 calc R U
C18 C 0.5522(2) 0.59671(19) 0.45992(18) 0.0493(7) Uani 1 1 d . .
H18A H 0.4984 0.5741 0.4814 0.074 Uiso 1 1 calc R U
H18B H 0.5860 0.5494 0.4385 0.074 Uiso 1 1 calc R U
H18C H 0.5384 0.6384 0.4206 0.074 Uiso 1 1 calc R U
C19 C 0.6841(2) 0.6854(2) 0.48994(19) 0.0544(8) Uani 1 1 d . .
H19A H 0.6661 0.7294 0.4539 0.082 Uiso 1 1 calc R U
H19B H 0.7214 0.6434 0.4648 0.082 Uiso 1 1 calc R U
H19C H 0.7161 0.7124 0.5311 0.082 Uiso 1 1 calc R U
C20 C 0.50749(16) 0.76823(17) 0.52477(14) 0.0308(5) Uani 1 1 d . .
H20 H 0.5228 0.7582 0.4710 0.037 Uiso 1 1 calc R U
C21 C 0.54145(18) 0.85759(18) 0.54295(17) 0.0416(6) Uani 1 1 d . .
H21A H 0.5241 0.8734 0.5939 0.062 Uiso 1 1 calc R U
H21B H 0.5173 0.8991 0.5073 0.062 Uiso 1 1 calc R U
H21C H 0.6048 0.8579 0.5393 0.062 Uiso 1 1 calc R U
C22 C 0.40996(17) 0.76283(18) 0.52816(15) 0.0367(6) Uani 1 1 d . .
H22A H 0.3915 0.7042 0.5161 0.055 Uiso 1 1 calc R U
H22B H 0.3848 0.8030 0.4919 0.055 Uiso 1 1 calc R U
H22C H 0.3902 0.7778 0.5787 0.055 Uiso 1 1 calc R U
Si1 Si 0.73605(4) 0.50545(4) 0.74660(3) 0.02485(19) Uani 1 1 d . .

loop_
_atom_site_aniso_label
_atom_site_aniso_U_11
_atom_site_aniso_U_22
_atom_site_aniso_U_33
_atom_site_aniso_U_23
_atom_site_aniso_U_13
_atom_site_aniso_U_12
C1 0.0290(12) 0.0301(13) 0.0267(12) 0.0044(9) -0.0046(9) -0.0007(10)
C2 0.069(2) 0.055(2) 0.0429(17) -0.0170(14) 0.0025(15) -0.0210(17)
C3 0.0428(16) 0.0564(19) 0.0355(14) 0.0020(13) 0.0083(12) -0.0060(14)
C4 0.0490(17) 0.0332(14) 0.0441(15) -0.0081(12) -0.0086(13) 0.0059(13)
C5 0.075(2) 0.0288(15) 0.082(3) -0.0054(16) -0.0172(19) 0.0097(16)
C6 0.106(3) 0.064(2) 0.053(2) -0.0226(18) -0.015(2) -0.011(2)
C7 0.0336(15) 0.0615(19) 0.0406(15) 0.0111(14) 0.0038(12) 0.0034(14)
C8 0.0268(14) 0.079(2) 0.0530(18) 0.0150(16) 0.0036(12) 0.0118(15)
C9 0.0499(19) 0.075(2) 0.0531(19) 0.0248(17) 0.0150(15) 0.0086(18)
C10 0.0314(13) 0.0323(13) 0.0257(12) 0.0028(10) -0.0011(9) 0.0011(10)
C11 0.0291(12) 0.0317(12) 0.0198(10) 0.0022(9) 0.0019(9) 0.0015(10)
C12 0.0240(11) 0.0320(12) 0.0251(11) 0.0048(9) 0.0001(9) 0.0050(10)
C13 0.0355(14) 0.0378(14) 0.0288(13) -0.0001(10) 0.0008(10) 0.0112(12)
C14 0.0467(16) 0.0475(17) 0.0318(14) -0.0076(11) 0.0050(11) 0.0069(13)
N15 0.091(2) 0.077(2) 0.0263(13) -0.0091(13) 0.0033(13) 0.0088(17)
N16 0.0308(11) 0.0470(13) 0.0232(10) 0.0084(9) 0.0031(8) 0.0155(10)
C17 0.0442(15) 0.0545(17) 0.0230(12) 0.0010(11) 0.0069(10) 0.0165(14)
C18 0.0582(19) 0.0384(16) 0.0513(18) -0.0049(13) 0.0092(15) -0.0031(14)
C19 0.0342(15) 0.068(2) 0.061(2) -0.0181(16) 0.0143(14) 0.0027(15)
C20 0.0301(13) 0.0370(14) 0.0255(11) 0.0081(10) 0.0005(9) 0.0054(11)
C21 0.0361(14) 0.0379(15) 0.0509(16) 0.0006(13) 0.0014(12) 0.0029(12)
C22 0.0305(13) 0.0444(16) 0.0351(14) 0.0063(11) -0.0039(11) 0.0031(12)
Si1 0.0252(3) 0.0257(3) 0.0237(3) 0.0026(2) -0.0027(2) 0.0041(3)

loop_
_atom_type_symbol
_atom_type_description
_atom_type_scat_dispersion_real
_atom_type_scat_dispersion_imag
_atom_type_scat_source
C C 0.0033 0.0016 'International Tables Vol C Tables 4.2.6.8 and 6.1.1.4'
H H 0.0000 0.0000 'International Tables Vol C Tables 4.2.6.8 and 6.1.1.4'
N N 0.0061 0.0033 'International Tables Vol C Tables 4.2.6.8 and 6.1.1.4'
Si Si 0.0817 0.0704 'International Tables Vol C Tables 4.2.6.8 and 6.1.1.4'

loop_
_geom_angle_atom_site_label_1
_geom_angle_atom_site_label_2
_geom_angle_atom_site_label_3
_geom_angle
C2 C1 C3 109.5(2)
C2 C1 Si1 113.29(18)
C3 C1 Si1 112.66(17)
C2 C1 H1 107.0
C3 C1 H1 107.0
Si1 C1 H1 107.0
C1 C2 H2A 109.5
C1 C2 H2B 109.5
H2A C2 H2B 109.5
C1 C2 H2C 109.5
H2A C2 H2C 109.5
H2B C2 H2C 109.5
C1 C3 H3A 109.5
C1 C3 H3B 109.5
H3A C3 H3B 109.5
C1 C3 H3C 109.5
H3A C3 H3C 109.5
H3B C3 H3C 109.5
C6 C4 C5 111.3(3)
C6 C4 Si1 114.2(2)
C5 C4 Si1 114.0(2)
C6 C4 H4 105.4
C5 C4 H4 105.4
Si1 C4 H4 105.4
C4 C5 H5A 109.5
C4 C5 H5B 109.5
H5A C5 H5B 109.5
C4 C5 H5C 109.5
H5A C5 H5C 109.5
H5B C5 H5C 109.5
C4 C6 H6A 109.5
C4 C6 H6B 109.5
H6A C6 H6B 109.5
C4 C6 H6C 109.5
H6A C6 H6C 109.5
H6B C6 H6C 109.5
C9 C7 C8 113.2(3)
C9 C7 Si1 115.3(2)
C8 C7 Si1 112.7(2)
C9 C7 H7 104.8
C8 C7 H7 104.8
Si1 C7 H7 104.8
C7 C8 H8A 109.5
C7 C8 H8B 109.5
H8A C8 H8B 109.5
C7 C8 H8C 109.5
H8A C8 H8C 109.5
H8B C8 H8C 109.5
C7 C9 H9A 109.5
C7 C9 H9B 109.5
H9A C9 H9B 109.5
C7 C9 H9C 109.5
H9A C9 H9C 109.5
H9B C9 H9C 109.5
C11 C10 Si1 176.3(2)
C10 C11 C12 177.0(3)
N16 C12 C13 126.2(2)
N16 C12 C11 117.0(2)
C13 C12 C11 116.8(2)
C12 C13 C14 121.2(2)
C12 C13 H13 119.4
C14 C13 H13 119.4
N15 C14 C13 177.9(3)
C12 N16 C20 123.9(2)
C12 N16 C17 120.6(2)
C20 N16 C17 115.34(19)
N16 C17 C19 110.4(3)
N16 C17 C18 113.0(2)
C19 C17 C18 112.2(2)
N16 C17 H17 107.0
C19 C17 H17 107.0
C18 C17 H17 107.0
C17 C18 H18A 109.5
C17 C18 H18B 109.5
H18A C18 H18B 109.5
C17 C18 H18C 109.5
H18A C18 H18C 109.5
H18B C18 H18C 109.5
C17 C19 H19A 109.5
C17 C19 H19B 109.5
H19A C19 H19B 109.5
C17 C19 H19C 109.5
H19A C19 H19C 109.5
H19B C19 H19C 109.5
N16 C20 C22 114.3(2)
N16 C20 C21 112.6(2)
C22 C20 C21 112.7(2)
N16 C20 H20 105.4
C22 C20 H20 105.4
C21 C20 H20 105.4
C20 C21 H21A 109.5
C20 C21 H21B 109.5
H21A C21 H21B 109.5
C20 C21 H21C 109.5
H21A C21 H21C 109.5
H21B C21 H21C 109.5
C20 C22 H22A 109.5
C20 C22 H22B 109.5
H22A C22 H22B 109.5
C20 C22 H22C 109.5
H22A C22 H22C 109.5
H22B C22 H22C 109.5
C10 Si1 C1 108.72(11)
C10 Si1 C7 105.25(12)
C1 Si1 C7 109.05(12)
C10 Si1 C4 105.34(12)
C1 Si1 C4 109.09(12)
C7 Si1 C4 118.91(15)

loop_
_geom_bond_atom_site_label_1
_geom_bond_atom_site_label_2
_geom_bond_distance
C1 C2 1.527(4)
C1 C3 1.530(4)
C1 Si1 1.871(2)
C1 H1 1.0000
C2 H2A 0.9800
C2 H2B 0.9800
C2 H2C 0.9800
C3 H3A 0.9800
C3 H3B 0.9800
C3 H3C 0.9800
C4 C6 1.515(4)
C4 C5 1.526(4)
C4 Si1 1.893(3)
C4 H4 1.0000
C5 H5A 0.9800
C5 H5B 0.9800
C5 H5C 0.9800
C6 H6A 0.9800
C6 H6B 0.9800
C6 H6C 0.9800
C7 C9 1.502(4)
C7 C8 1.530(4)
C7 Si1 1.886(3)
C7 H7 1.0000
C8 H8A 0.9800
C8 H8B 0.9800
C8 H8C 0.9800
C9 H9A 0.9800
C9 H9B 0.9800
C9 H9C 0.9800
C10 C11 1.197(3)
C10 Si1 1.848(3)
C11 C12 1.444(3)
C12 N16 1.359(3)
C12 C13 1.364(3)
C13 C14 1.409(4)
C13 H13 0.9500
C14 N15 1.148(4)
N16 C20 1.468(3)
N16 C17 1.483(3)
C17 C19 1.516(4)
C17 C18 1.517(4)
C17 H17 1.0000
C18 H18A 0.9800
C18 H18B 0.9800
C18 H18C 0.9800
C19 H19A 0.9800
C19 H19B 0.9800
C19 H19C 0.9800
C20 C22 1.508(3)
C20 C21 1.522(4)
C20 H20 1.0000
C21 H21A 0.9800
C21 H21B 0.9800
C21 H21C 0.9800
C22 H22A 0.9800
C22 H22B 0.9800
C22 H22C 0.9800

loop_
_geom_torsion_atom_site_label_1
_geom_torsion_atom_site_label_2
_geom_torsion_atom_site_label_3
_geom_torsion_atom_site_label_4
_geom_torsion
N16 C12 C13 C14 -179.3(3)
C11 C12 C13 C14 0.7(4)
C13 C12 N16 C20 9.2(4)
C11 C12 N16 C20 -170.8(2)
C13 C12 N16 C17 -175.8(3)
C11 C12 N16 C17 4.1(4)
C12 N16 C17 C19 -105.0(3)
C20 N16 C17 C19 70.4(3)
C12 N16 C17 C18 128.5(3)
C20 N16 C17 C18 -56.1(3)
C12 N16 C20 C22 -69.5(3)
C17 N16 C20 C22 115.3(3)
C12 N16 C20 C21 60.8(3)
C17 N16 C20 C21 -114.4(3)
C2 C1 Si1 C10 -64.4(2)
C3 C1 Si1 C10 60.6(2)
C2 C1 Si1 C7 49.8(2)
C3 C1 Si1 C7 174.9(2)
C2 C1 Si1 C4 -178.8(2)
C3 C1 Si1 C4 -53.8(2)
C9 C7 Si1 C10 -50.9(3)
C8 C7 Si1 C10 177.0(2)
C9 C7 Si1 C1 -167.4(2)
C8 C7 Si1 C1 60.5(3)
C9 C7 Si1 C4 66.7(3)
C8 C7 Si1 C4 -65.4(3)
C6 C4 Si1 C10 59.7(3)
C5 C4 Si1 C10 -170.8(2)
C6 C4 Si1 C1 176.2(3)
C5 C4 Si1 C1 -54.2(3)
C6 C4 Si1 C7 -57.9(3)
C5 C4 Si1 C7 71.6(3)
